data_2012085
loop_
_publ_author_name
'Daniel E. Lynch'
'Ian McClenaghan'

_publ_section_title
;
 2-Amino-4-(4-pyridyl)pyrimidine and the 1:1 adduct with 4-aminobenzoic
 acid
;
_journal_issue 7
_journal_name_full 'Acta Crystallographica Section C'
_journal_page_first 830
_journal_page_last 832
_journal_paper_doi 10.1107/S0108270101005819
_journal_volume 57
_journal_year 2001
_chemical_formula_moiety 'C9 H8 N4 , C7 H7 N O2'
_chemical_formula_sum 'C16 H15 N5 O2'
_chemical_formula_weight 309.33
_chemical_melting_point 357.0(10)
_chemical_name_systematic
;
2-Amino-4-(pyrid-4-yl)pyrimidine 4-aminobenzoic acid
;
_space_group_IT_number 14
_symmetry_cell_setting monoclinic
_symmetry_space_group_name_Hall '-P 2ybc'
_symmetry_space_group_name_H-M 'P 1 21/c 1'
_audit_creation_method SHELXL97
_cell_angle_alpha 90
_cell_angle_beta 102.04(3)
_cell_angle_gamma 90
_cell_formula_units_Z 4
_cell_length_a 7.881(2)
_cell_length_b 26.354(5)
_cell_length_c 7.297(2)
_cell_measurement_reflns_used 10808
_cell_measurement_temperature 150(2)
_cell_measurement_theta_max 27.5
_cell_measurement_theta_min 1.0
_cell_volume 1482.2(6)
_computing_cell_refinement 'DENZO and COLLECT'
_computing_data_collection 'DENZO (Otwinowski & Minor, 1997 and COLLECT (Hooft, 1998)'
_computing_data_reduction 'DENZO and COLLECT'
_computing_molecular_graphics 'PLATON97 (Spek, 1997)'
_computing_publication_material SHELXL97
_computing_structure_refinement 'SHELXL97 (Sheldrick, 1997)'
_computing_structure_solution 'SHELXS97 (Sheldrick, 1997)'
_diffrn_ambient_temperature 150(2)
_diffrn_detector_area_resol_mean 9.091
_diffrn_measured_fraction_theta_full 1.00
_diffrn_measured_fraction_theta_max 1.00
_diffrn_measurement_device_type Kappa-CCD
_diffrn_measurement_method '\f and \w scans'
_diffrn_radiation_monochromator graphite
_diffrn_radiation_source 'Enraf Nonius FR591 rotating anode'
_diffrn_radiation_type MoK\a
_diffrn_radiation_wavelength .71073
_diffrn_reflns_av_R_equivalents .047
_diffrn_reflns_av_sigmaI/netI .056
_diffrn_reflns_limit_h_max 10
_diffrn_reflns_limit_h_min -9
_diffrn_reflns_limit_k_max 27
_diffrn_reflns_limit_k_min -34
_diffrn_reflns_limit_l_max 9
_diffrn_reflns_limit_l_min -9
_diffrn_reflns_number 10418
_diffrn_reflns_theta_full 27.48
_diffrn_reflns_theta_max 27.5
_diffrn_reflns_theta_min 2.6
_diffrn_standards_decay_% 0
_diffrn_standards_number 0
_exptl_absorpt_coefficient_mu .096
_exptl_absorpt_correction_T_max .981
_exptl_absorpt_correction_T_min .949
_exptl_absorpt_correction_type multi-scan
_exptl_absorpt_process_details '(SORTAV; Blessing, 1995)'
_exptl_crystal_colour yellow
_exptl_crystal_density_diffrn 1.386
_exptl_crystal_density_method 'not measured'
_exptl_crystal_description prism
_exptl_crystal_F_000 648
_exptl_crystal_size_max .55
_exptl_crystal_size_mid .20
_exptl_crystal_size_min .20
_refine_diff_density_max .28
_refine_diff_density_min -.32
_refine_ls_extinction_method none
_refine_ls_goodness_of_fit_ref 1.03
_refine_ls_hydrogen_treatment mixed
_refine_ls_matrix_type full
_refine_ls_number_parameters 228
_refine_ls_number_reflns 3303
_refine_ls_number_restraints 0
_refine_ls_restrained_S_all 1.03
_refine_ls_R_factor_all .077
_refine_ls_R_factor_gt .048
_refine_ls_shift/su_max <0.001
_refine_ls_shift/su_mean <0.001
_refine_ls_structure_factor_coef Fsqd
_refine_ls_weighting_details 'w=1/[\s^2^(Fo^2^)+(0.0708P)^2^] where P=(Fo^2^+2Fc^2^)/3'
_refine_ls_weighting_scheme calc
_refine_ls_wR_factor_ref .123
_reflns_number_gt 2349
_reflns_number_total 3303
_reflns_threshold_expression I>2\s(I)
_cod_data_source_file gg1041.cif
_cod_data_source_block II
_cod_depositor_comments
;
The following automatic conversions were performed:

'_chemical_melting_point' value '356-358 K' was changed to
'357.0(10)' - the average value was taken and precision was
estimated.

Automatic conversion script
Id: cif_fix_values 1646 2011-03-28 12:23:43Z adriana 

The following automatic conversions were performed:

'_chemical_melting_point' value '356-358 K' was changed to
'357.0(10)' - the average value was taken and precision was
estimated.

'_exptl_absorpt_correction_type' value 'Multi-scan'
changed to 'multi-scan' according to
/home/saulius/struct/CIF-dictionaries/cif_core.dic dictionary named
'cif_core.dic' version 2.4.1 from 2010-06-29.

Automatic conversion script
Id: cif_fix_values 1715 2011-07-08 13:25:40Z adriana 
;
_cod_original_cell_volume 1482.2(5)
_cod_original_sg_symbol_H-M 'P 21/c'
_cod_database_code 2012085
_cod_database_fobs_code 2012085

loop_
_symmetry_equiv_pos_as_xyz
'x, y, z'
'-x, y+1/2, -z+1/2'
'-x, -y, -z'
'x, -y-1/2, z-1/2'

loop_
_atom_site_label
_atom_site_fract_x
_atom_site_fract_y
_atom_site_fract_z
_atom_site_U_iso_or_equiv
_atom_site_adp_type
_atom_site_calc_flag
_atom_site_refinement_flags
_atom_site_occupancy
_atom_site_disorder_assembly
_atom_site_disorder_group
_atom_site_type_symbol
N1A -.87542(14) .45140(5) -.34988(16) .0244(3) Uani d . 1 . . N
C2A -.72994(17) .47322(6) -.3851(2) .0228(3) Uani d . 1 . . C
N21A -.75169(17) .50959(5) -.51658(19) .0330(4) Uani d . 1 . . N
H21A -.863(2) .5206(7) -.568(2) .045(5) Uiso d . 1 . . H
H22A -.655(2) .5214(7) -.555(2) .043(5) Uiso d . 1 . . H
N3A -.56584(14) .46184(5) -.29763(16) .0231(3) Uani d . 1 . . N
C4A -.54805(18) .42559(5) -.16648(19) .0214(3) Uani d . 1 . . C
C5A -.68880(18) .39977(6) -.1250(2) .0260(3) Uani d . 1 . . C
H5A -.6748 .3732 -.0350 .032 Uiso calc R 1 . . H
C6A -.85032(18) .41491(6) -.2220(2) .0249(3) Uani d . 1 . . C
H6A -.9493 .3982 -.1957 .031 Uiso calc R 1 . . H
C7A -.36937(17) .41571(6) -.05824(19) .0212(3) Uani d . 1 . . C
C8A -.31596(18) .36718(6) .0015(2) .0250(3) Uani d . 1 . . C
H8A -.3926 .3392 -.0289 .031 Uiso calc R 1 . . H
C9A -.15072(19) .36007(6) .1051(2) .0270(4) Uani d . 1 . . C
H9A -.1143 .3265 .1411 .034 Uiso calc R 1 . . H
N10A -.03918(15) .39798(5) .15756(17) .0259(3) Uani d . 1 . . N
C11A -.09118(19) .44479(6) .1021(2) .0275(4) Uani d . 1 . . C
H11A -.0135 .4722 .1398 .034 Uiso calc R 1 . . H
C12A -.25215(18) .45521(6) -.0073(2) .0251(3) Uani d . 1 . . C
H12A -.2826 .4889 -.0472 .031 Uiso calc R 1 . . H
C1B .48115(18) .32246(5) .51343(19) .0221(3) Uani d . 1 . . C
C11B .30006(18) .33616(6) .4293(2) .0234(3) Uani d . 1 . . C
O10B .17457(12) .31097(4) .45158(15) .0319(3) Uani d . 1 . . O
O11B .28353(13) .37776(4) .32739(15) .0320(3) Uani d . 1 . . O
H11B .157(3) .3855(8) .272(3) .072(7) Uiso d . 1 . . H
C2B .51641(18) .27978(6) .6282(2) .0247(3) Uani d . 1 . . C
H2B .4231 .2597 .6514 .031 Uiso calc R 1 . . H
C3B .68411(18) .26637(6) .7082(2) .0258(3) Uani d . 1 . . C
H3B .7050 .2375 .7878 .032 Uiso calc R 1 . . H
C4B .82499(18) .29487(6) .67384(19) .0234(3) Uani d . 1 . . C
N41B .99257(18) .28304(6) .7566(2) .0324(3) Uani d . 1 . . N
H41B 1.016(2) .2544(9) .811(3) .056(6) Uiso d . 1 . . H
H42B 1.076(2) .2932(7) .697(3) .046(5) Uiso d . 1 . . H
C5B .78847(17) .33739(6) .55653(19) .0234(3) Uani d . 1 . . C
H5B .8814 .3571 .5301 .029 Uiso calc R 1 . . H
C6B .62055(18) .35102(6) .47934(19) .0223(3) Uani d . 1 . . C
H6B .5990 .3803 .4018 .028 Uiso calc R 1 . . H

loop_
_atom_site_aniso_label
_atom_site_aniso_U_11
_atom_site_aniso_U_22
_atom_site_aniso_U_33
_atom_site_aniso_U_12
_atom_site_aniso_U_13
_atom_site_aniso_U_23
N1A .0184(6) .0286(8) .0258(7) -.0015(5) .0036(5) .0004(5)
C2A .0188(7) .0242(8) .0241(7) .0015(6) .0019(6) .0003(6)
N21A .0187(7) .0397(9) .0393(8) .0029(6) .0031(6) .0176(7)
N3A .0187(6) .0238(7) .0255(7) .0011(5) .0018(5) .0018(5)
C4A .0217(7) .0207(8) .0213(7) .0013(6) .0030(6) -.0015(6)
C5A .0260(8) .0242(8) .0269(8) -.0004(6) .0036(6) .0032(6)
C6A .0220(7) .0279(9) .0251(7) -.0027(6) .0059(6) -.0009(6)
C7A .0203(7) .0245(8) .0191(7) .0028(6) .0047(6) .0003(6)
C8A .0245(8) .0222(8) .0270(8) .0004(6) .0023(6) .0010(6)
C9A .0275(8) .0248(9) .0279(8) .0054(6) .0041(6) .0050(6)
N10A .0221(6) .0295(8) .0248(6) .0037(5) .0018(5) .0028(5)
C11A .0234(8) .0263(9) .0309(8) -.0013(6) .0017(6) -.0013(7)
C12A .0224(8) .0221(8) .0298(8) .0024(6) .0031(6) .0014(6)
C1B .0225(7) .0217(8) .0216(7) .0001(6) .0036(6) -.0033(6)
C11B .0229(8) .0244(8) .0230(7) .0008(6) .0047(6) -.0028(6)
O10B .0219(6) .0333(7) .0397(6) -.0034(5) .0042(5) .0012(5)
O11B .0216(6) .0334(7) .0382(6) .0034(5) -.0001(5) .0119(5)
C2B .0241(8) .0243(9) .0263(8) -.0017(6) .0065(6) .0001(6)
C3B .0295(8) .0225(8) .0247(8) .0042(6) .0043(6) .0037(6)
C4B .0234(8) .0251(8) .0208(7) .0038(6) .0021(6) -.0025(6)
N41B .0238(7) .0352(9) .0362(8) .0068(6) .0014(6) .0073(7)
C5B .0210(8) .0242(8) .0244(7) -.0020(6) .0036(6) -.0020(6)
C6B .0241(7) .0208(8) .0213(7) .0012(6) .0030(6) .0002(6)

loop_
_atom_type_symbol
_atom_type_description
_atom_type_scat_dispersion_real
_atom_type_scat_dispersion_imag
_atom_type_scat_source
C C .0033 .0016 'International Tables Vol C Tables 4.2.6.8 and 6.1.1.4'
H H .0000 .0000 'International Tables Vol C Tables 4.2.6.8 and 6.1.1.4'
N N .0061 .0033 'International Tables Vol C Tables 4.2.6.8 and 6.1.1.4'
O O .0106 .0060 'International Tables Vol C Tables 4.2.6.8 and 6.1.1.4'

loop_
_geom_angle_atom_site_label_1
_geom_angle_atom_site_label_2
_geom_angle_atom_site_label_3
_geom_angle
C6A N1A C2A 115.69(12)
N21A C2A N3A 117.59(13)
N21A C2A N1A 116.88(13)
N3A C2A N1A 125.52(13)
C2A N21A H21A 118.6(11)
C2A N21A H22A 118.2(11)
H21A N21A H22A 123.2(16)
C4A N3A C2A 116.31(12)
N3A C4A C5A 122.46(13)
N3A C4A C7A 116.82(12)
C5A C4A C7A 120.65(13)
C6A C5A C4A 116.10(14)
C6A C5A H5A 122.0
C4A C5A H5A 122.0
N1A C6A C5A 123.85(14)
N1A C6A H6A 118.1
C5A C6A H6A 118.1
C8A C7A C12A 117.71(13)
C8A C7A C4A 121.32(13)
C12A C7A C4A 120.92(13)
C9A C8A C7A 119.25(14)
C9A C8A H8A 120.4
C7A C8A H8A 120.4
N10A C9A C8A 123.20(14)
N10A C9A H9A 118.4
C8A C9A H9A 118.4
C9A N10A C11A 117.58(13)
N10A C11A C12A 123.13(14)
N10A C11A H11A 118.4
C12A C11A H11A 118.4
C11A C12A C7A 119.07(14)
C11A C12A H12A 120.5
C7A C12A H12A 120.5
C2B C1B C6B 118.42(13)
C2B C1B C11B 120.06(13)
C6B C1B C11B 121.51(13)
O10B C11B O11B 122.47(13)
O10B C11B C1B 123.21(14)
O11B C11B C1B 114.32(12)
C11B O11B H11B 111.4(12)
C3B C2B C1B 121.04(14)
C3B C2B H2B 119.5
C1B C2B H2B 119.5
C2B C3B C4B 120.79(14)
C2B C3B H3B 119.6
C4B C3B H3B 119.6
N41B C4B C5B 120.48(14)
N41B C4B C3B 121.67(14)
C5B C4B C3B 117.80(13)
C4B N41B H41B 119.9(13)
C4B N41B H42B 116.8(12)
H41B N41B H42B 112.4(17)
C6B C5B C4B 121.10(13)
C6B C5B H5B 119.5
C4B C5B H5B 119.5
C5B C6B C1B 120.84(14)
C5B C6B H6B 119.6
C1B C6B H6B 119.6

loop_
_geom_bond_atom_site_label_1
_geom_bond_atom_site_label_2
_geom_bond_site_symmetry_2
_geom_bond_distance
_geom_bond_publ_flag
N1A C6A . 1.3256(19) ?
N1A C2A . 1.3543(18) ?
C2A N21A . 1.3418(19) ?
C2A N3A . 1.3511(18) ?
N21A H21A . .928(18) ?
N21A H22A . .917(17) ?
N3A C4A . 1.3386(18) ?
C4A C5A . 1.388(2) ?
C4A C7A . 1.487(2) ?
C5A C6A . 1.380(2) ?
C5A H5A . .95 ?
C6A H6A . .95 ?
C7A C8A . 1.388(2) ?
C7A C12A . 1.390(2) ?
C8A C9A . 1.376(2) ?
C8A H8A . .95 ?
C9A N10A . 1.333(2) ?
C9A H9A . .95 ?
N10A C11A . 1.336(2) ?
C11A C12A . 1.378(2) ?
C11A H11A . .95 ?
C12A H12A . .95 ?
C1B C2B . 1.395(2) ?
C1B C6B . 1.396(2) ?
C1B C11B . 1.476(2) ?
C11B O10B . 1.2297(17) ?
C11B O11B . 1.3160(18) ?
O11B H11B . 1.01(2) ?
C2B C3B . 1.375(2) ?
C2B H2B . .95 ?
C3B C4B . 1.406(2) ?
C3B H3B . .95 ?
C4B N41B . 1.3687(19) ?
C4B C5B . 1.403(2) ?
N41B H41B . .85(2) ?
N41B H42B . .90(2) ?
C5B C6B . 1.3735(19) ?
C5B H5B . .95 ?
C6B H6B . .95 ?

loop_
_geom_hbond_atom_site_label_D
_geom_hbond_atom_site_label_H
_geom_hbond_atom_site_label_A
_geom_hbond_site_symmetry_A
_geom_hbond_distance_DH
_geom_hbond_distance_HA
_geom_hbond_distance_DA
_geom_hbond_angle_DHA
_geom_hbond_publ_flag
N21A H21A N1A 3_364 .928(18) 2.151(18) 3.0737(19) 172.8(16) yes
N21A H22A N3A 3_464 .917(17) 2.274(17) 3.1755(18) 167.5(15) yes
O11B H11B N10A . 1.01(2) 1.63(2) 2.6406(17) 173(2) yes
N41B H41B O10B 4_666 .85(2) 2.25(2) 3.0609(19) 159.0(17) yes
N41B H42B O10B 1_655 .90(2) 2.15(2) 2.981(2) 153.6(16) yes

loop_
_geom_torsion_atom_site_label_1
_geom_torsion_atom_site_label_2
_geom_torsion_atom_site_label_3
_geom_torsion_atom_site_label_4
_geom_torsion
C6A N1A C2A N21A 178.75(14)
C6A N1A C2A N3A -2.1(2)
N21A C2A N3A C4A 179.68(14)
N1A C2A N3A C4A .5(2)
C2A N3A C4A C5A 1.8(2)
C2A N3A C4A C7A -175.06(12)
N3A C4A C5A C6A -2.4(2)
C7A C4A C5A C6A 174.39(13)
C2A N1A C6A C5A 1.4(2)
C4A C5A C6A N1A .7(2)
N3A C4A C7A C8A -145.34(14)
C5A C4A C7A C8A 37.7(2)
N3A C4A C7A C12A 37.15(19)
C5A C4A C7A C12A -139.81(15)
C12A C7A C8A C9A -.8(2)
C4A C7A C8A C9A -178.43(13)
C7A C8A C9A N10A 2.3(2)
C8A C9A N10A C11A -1.5(2)
C9A N10A C11A C12A -.8(2)
N10A C11A C12A C7A 2.1(2)
C8A C7A C12A C11A -1.2(2)
C4A C7A C12A C11A 176.36(13)
C2B C1B C11B O10B -1.6(2)
C6B C1B C11B O10B 177.64(13)
C2B C1B C11B O11B 178.57(13)
C6B C1B C11B O11B -2.2(2)
C6B C1B C2B C3B .9(2)
C11B C1B C2B C3B -179.89(13)
C1B C2B C3B C4B -1.1(2)
C2B C3B C4B N41B 178.02(14)
C2B C3B C4B C5B .4(2)
N41B C4B C5B C6B -177.03(13)
C3B C4B C5B C6B .6(2)
C4B C5B C6B C1B -.9(2)
C2B C1B C6B C5B .1(2)
C11B C1B C6B C5B -179.08(13)

loop_
_cod_related_entry_id
_cod_related_entry_database
_cod_related_entry_code
1 ChemSpider 21107358
